data_4304939
loop_
_publ_author_name
'Julia E. Barker'
'Tong Ren'

_publ_contact_author_address
; Department of Chemistry 
  Purdue University 
  560 Oval Drive 
  West Lafayette, IN 47906 
  USA 
;
_publ_contact_author_email tren@purdue.edu
_publ_contact_author_fax '(765) 494-0239'
_publ_contact_author_name 'Dr. Ren, Tong'
_publ_contact_author_phone '(765) 494-5466'
_publ_section_title
;
Diruthenium(II,III) Bis(tetramethyl-1,3-benzenedipropionate) as a Novel
Catalyst for tert-Butyl Hydroperoxide Oxygenation
;
_journal_name_full 'Inorganic Chemistry'
_journal_page_first 2264
_journal_page_last 2266
_journal_paper_doi 10.1021/ic800035w
_journal_volume 47
_journal_year 2008
_chemical_formula_sum 'C34 H44 Cl5 O9 Ru2'
_chemical_formula_weight 976.08
_chemical_name_systematic
; 
 ? 
;
_space_group_IT_number 62
_symmetry_cell_setting orthorhombic
_symmetry_space_group_name_Hall '-P 2ac 2n'
_symmetry_space_group_name_H-M 'P n m a'
_atom_sites_solution_hydrogens geom
_atom_sites_solution_primary direct
_atom_sites_solution_secondary difmap
_audit_creation_method SHELXL-97
_cell_angle_alpha 90.00
_cell_angle_beta 90.00
_cell_angle_gamma 90.00
_cell_formula_units_Z 4
_cell_length_a 16.9347(7)
_cell_length_b 21.6624(10)
_cell_length_c 11.2152(5)
_cell_measurement_reflns_used 4645
_cell_measurement_temperature 300(2)
_cell_measurement_theta_max 25.27
_cell_measurement_theta_min 2.18
_cell_volume 4114.3(3)
_computing_cell_refinement 'Bruker SMART'
_computing_data_collection 'Bruker SMART'
_computing_data_reduction 'Bruker SAINT'
_computing_molecular_graphics 'Bruker SHELXTL'
_computing_publication_material 'Bruker SHELXTL'
_computing_structure_refinement 'SHELXL-97 (Sheldrick, 1997)'
_computing_structure_solution 'SHELXS-97 (Sheldrick, 1990)'
_diffrn_ambient_temperature 300(2)
_diffrn_measured_fraction_theta_full 1.000
_diffrn_measured_fraction_theta_max 1.000
_diffrn_measurement_device_type 'CCD area detector'
_diffrn_measurement_method 'phi and omega scans'
_diffrn_radiation_monochromator graphite
_diffrn_radiation_source 'fine-focus sealed tube'
_diffrn_radiation_type MoK\a
_diffrn_radiation_wavelength 0.71073
_diffrn_reflns_av_R_equivalents 0.0635
_diffrn_reflns_av_sigmaI/netI 0.0480
_diffrn_reflns_limit_h_max 20
_diffrn_reflns_limit_h_min -16
_diffrn_reflns_limit_k_max 22
_diffrn_reflns_limit_k_min -25
_diffrn_reflns_limit_l_max 13
_diffrn_reflns_limit_l_min -13
_diffrn_reflns_number 20916
_diffrn_reflns_theta_full 25.00
_diffrn_reflns_theta_max 25.00
_diffrn_reflns_theta_min 1.88
_exptl_absorpt_coefficient_mu 1.106
_exptl_absorpt_correction_type none
_exptl_crystal_colour Maroon
_exptl_crystal_density_diffrn 1.576
_exptl_crystal_density_method 'not measured'
_exptl_crystal_description Block
_exptl_crystal_F_000 1972
_exptl_crystal_size_max 0.28
_exptl_crystal_size_mid 0.21
_exptl_crystal_size_min 0.04
_refine_diff_density_max 1.008
_refine_diff_density_min -0.422
_refine_diff_density_rms 0.082
_refine_ls_extinction_method none
_refine_ls_goodness_of_fit_ref 1.017
_refine_ls_hydrogen_treatment mixed
_refine_ls_matrix_type full
_refine_ls_number_parameters 238
_refine_ls_number_reflns 3729
_refine_ls_number_restraints 0
_refine_ls_restrained_S_all 1.017
_refine_ls_R_factor_all 0.0585
_refine_ls_R_factor_gt 0.0367
_refine_ls_shift/su_max 0.001
_refine_ls_shift/su_mean 0.000
_refine_ls_structure_factor_coef Fsqd
_refine_ls_weighting_details 'calc w=1/[\s^2^(Fo^2^)+(0.0390P)^2^+0.0000P] where P=(Fo^2^+2Fc^2^)/3'
_refine_ls_weighting_scheme calc
_refine_ls_wR_factor_gt 0.0820
_refine_ls_wR_factor_ref 0.0873
_reflns_number_gt 2551
_reflns_number_total 3729
_reflns_threshold_expression >2sigma(I)
_cod_data_source_file ic800035w-file001.cif
_cod_data_source_block um496
_cod_database_code 4304939

loop_
_symmetry_equiv_pos_as_xyz
'x, y, z'
'-x+1/2, -y, z+1/2'
'-x, y+1/2, -z'
'x+1/2, -y+1/2, -z+1/2'
'-x, -y, -z'
'x-1/2, y, -z-1/2'
'x, -y-1/2, z'
'-x-1/2, y-1/2, z-1/2'

loop_
_atom_site_label
_atom_site_type_symbol
_atom_site_fract_x
_atom_site_fract_y
_atom_site_fract_z
_atom_site_U_iso_or_equiv
_atom_site_adp_type
_atom_site_occupancy
_atom_site_symmetry_multiplicity
_atom_site_calc_flag
_atom_site_refinement_flags
_atom_site_disorder_assembly
_atom_site_disorder_group
Ru1 Ru 1.05497(2) 0.2500 0.20356(3) 0.03345(13) Uani 1 2 d S . .
Ru2 Ru 0.93545(2) 0.2500 0.11059(4) 0.03493(14) Uani 1 2 d S . .
Cl1 Cl 1.18808(8) 0.2500 0.29685(12) 0.0534(4) Uani 1 2 d S . .
Cl2 Cl 0.76080(17) 0.41903(13) -0.0319(3) 0.2043(12) Uani 1 1 d . . .
Cl3 Cl 0.68267(15) 0.46831(14) 0.1707(2) 0.1845(10) Uani 1 1 d . . .
O1 O 1.01456(14) 0.31627(11) 0.31667(19) 0.0384(6) Uani 1 1 d . . .
O2 O 0.89808(14) 0.31713(11) 0.2223(2) 0.0390(6) Uani 1 1 d . . .
O3 O 1.09004(14) 0.31740(11) 0.0898(2) 0.0385(6) Uani 1 1 d . . .
O4 O 0.97316(13) 0.31561(11) -0.0025(2) 0.0381(6) Uani 1 1 d . . .
O5 O 0.8138(2) 0.2500 0.0111(3) 0.0528(10) Uani 1 2 d S . .
C1 C 0.9444(2) 0.33635(17) 0.3033(3) 0.0374(9) Uani 1 1 d . . .
C2 C 0.9146(2) 0.38706(19) 0.3870(4) 0.0457(10) Uani 1 1 d . . .
C3 C 0.8995(3) 0.4443(2) 0.3095(4) 0.0659(13) Uani 1 1 d . . .
H3A H 0.9482 0.4576 0.2740 0.099 Uiso 1 1 calc R . .
H3B H 0.8786 0.4769 0.3582 0.099 Uiso 1 1 calc R . .
H3C H 0.8623 0.4343 0.2479 0.099 Uiso 1 1 calc R . .
C4 C 0.9764(2) 0.4020(2) 0.4823(4) 0.0589(12) Uani 1 1 d . . .
H4A H 0.9855 0.3662 0.5307 0.088 Uiso 1 1 calc R . .
H4B H 0.9576 0.4352 0.5315 0.088 Uiso 1 1 calc R . .
H4C H 1.0248 0.4141 0.4444 0.088 Uiso 1 1 calc R . .
C5 C 0.8364(2) 0.36556(18) 0.4448(4) 0.0482(10) Uani 1 1 d . . .
H5A H 0.8178 0.3978 0.4977 0.058 Uiso 1 1 calc R . .
H5B H 0.7973 0.3603 0.3825 0.058 Uiso 1 1 calc R . .
C6 C 0.8320(3) 0.2500 0.4568(5) 0.0454(14) Uani 1 2 d S . .
H6A H 0.8175 0.2500 0.3768 0.054 Uiso 1 2 calc SR . .
C7 C 0.8424(2) 0.30620(19) 0.5145(3) 0.0443(10) Uani 1 1 d . . .
C8 C 0.8605(2) 0.3050(2) 0.6364(4) 0.0572(12) Uani 1 1 d . . .
H8A H 0.8663 0.3419 0.6776 0.069 Uiso 1 1 calc R . .
C9 C 0.8699(4) 0.2500 0.6960(5) 0.0629(19) Uani 1 2 d S . .
H9A H 0.8825 0.2500 0.7767 0.075 Uiso 1 2 calc SR . .
C10 C 1.0433(2) 0.33649(17) 0.0090(3) 0.0387(9) Uani 1 1 d . . .
C11 C 1.0715(2) 0.38745(18) -0.0731(4) 0.0445(10) Uani 1 1 d . . .
C12 C 1.0071(2) 0.4034(2) -0.1642(4) 0.0575(11) Uani 1 1 d . . .
H12A H 0.9604 0.4165 -0.1230 0.086 Uiso 1 1 calc R . .
H12B H 0.9954 0.3676 -0.2114 0.086 Uiso 1 1 calc R . .
H12C H 1.0254 0.4360 -0.2151 0.086 Uiso 1 1 calc R . .
C13 C 1.0915(3) 0.44371(19) 0.0038(4) 0.0663(13) Uani 1 1 d . . .
H13A H 1.0448 0.4576 0.0441 0.099 Uiso 1 1 calc R . .
H13B H 1.1114 0.4762 -0.0460 0.099 Uiso 1 1 calc R . .
H13C H 1.1308 0.4326 0.0616 0.099 Uiso 1 1 calc R . .
C14 C 1.1479(2) 0.36571(19) -0.1381(4) 0.0521(11) Uani 1 1 d . . .
H14A H 1.1644 0.3979 -0.1928 0.063 Uiso 1 1 calc R . .
H14B H 1.1894 0.3606 -0.0793 0.063 Uiso 1 1 calc R . .
C15 C 1.1394(2) 0.3063(2) -0.2065(4) 0.0498(11) Uani 1 1 d . . .
C16 C 1.1513(3) 0.2500 -0.1502(5) 0.0463(14) Uani 1 2 d S . .
H16A H 1.1679 0.2500 -0.0712 0.056 Uiso 1 2 calc SR . .
C17 C 1.1196(3) 0.3049(2) -0.3277(4) 0.0652(13) Uani 1 1 d . . .
H17A H 1.1135 0.3418 -0.3690 0.078 Uiso 1 1 calc R . .
C18 C 1.1091(4) 0.2500 -0.3864(6) 0.075(2) Uani 1 2 d S . .
H18A H 1.0947 0.2500 -0.4664 0.090 Uiso 1 2 calc SR . .
C19 C 0.7134(5) 0.4008(3) 0.0957(8) 0.168(4) Uani 1 1 d . . .
H19A H 0.7484 0.3772 0.1469 0.201 Uiso 1 1 calc R . .
H19B H 0.6678 0.3754 0.0777 0.201 Uiso 1 1 calc R . .

loop_
_atom_site_aniso_label
_atom_site_aniso_U_11
_atom_site_aniso_U_22
_atom_site_aniso_U_33
_atom_site_aniso_U_23
_atom_site_aniso_U_13
_atom_site_aniso_U_12
Ru1 0.0322(2) 0.0377(3) 0.0305(2) 0.000 -0.00117(18) 0.000
Ru2 0.0325(3) 0.0393(3) 0.0330(3) 0.000 -0.00137(19) 0.000
Cl1 0.0366(8) 0.0763(11) 0.0473(8) 0.000 -0.0094(7) 0.000
Cl2 0.189(3) 0.169(3) 0.255(3) -0.023(2) -0.023(2) -0.066(2)
Cl3 0.181(2) 0.194(3) 0.179(2) 0.019(2) -0.0402(19) -0.0225(19)
O1 0.0350(15) 0.0439(16) 0.0363(14) -0.0043(12) -0.0019(12) 0.0010(11)
O2 0.0330(15) 0.0432(16) 0.0409(15) -0.0037(13) -0.0016(12) 0.0027(11)
O3 0.0348(14) 0.0404(16) 0.0403(15) 0.0033(12) -0.0032(12) -0.0013(11)
O4 0.0345(14) 0.0422(16) 0.0375(15) 0.0040(12) -0.0054(12) -0.0013(11)
O5 0.031(2) 0.085(3) 0.043(2) 0.000 -0.0053(18) 0.000
C1 0.038(2) 0.038(2) 0.037(2) 0.0035(18) 0.0015(18) -0.0006(18)
C2 0.045(2) 0.042(3) 0.050(2) -0.008(2) 0.0044(19) 0.0046(19)
C3 0.077(3) 0.047(3) 0.073(3) -0.002(2) 0.006(3) 0.006(2)
C4 0.048(3) 0.065(3) 0.064(3) -0.026(2) 0.003(2) -0.005(2)
C5 0.044(2) 0.051(3) 0.050(2) -0.011(2) 0.0038(19) 0.0060(19)
C6 0.032(3) 0.057(4) 0.047(3) 0.000 0.009(3) 0.000
C7 0.033(2) 0.058(3) 0.042(2) -0.003(2) 0.0036(18) -0.0001(18)
C8 0.052(3) 0.076(4) 0.043(3) -0.011(2) 0.005(2) -0.006(2)
C9 0.070(5) 0.084(6) 0.034(4) 0.000 -0.001(3) 0.000
C10 0.041(2) 0.037(2) 0.038(2) -0.0052(18) -0.0011(18) 0.0048(17)
C11 0.048(2) 0.038(2) 0.047(2) 0.0095(19) -0.0045(19) -0.0067(18)
C12 0.053(3) 0.056(3) 0.063(3) 0.022(2) -0.010(2) -0.005(2)
C13 0.084(3) 0.041(3) 0.074(3) 0.005(2) -0.015(3) -0.008(2)
C14 0.041(2) 0.060(3) 0.055(3) 0.015(2) -0.001(2) -0.012(2)
C15 0.034(2) 0.070(3) 0.046(3) 0.011(2) 0.0062(19) -0.003(2)
C16 0.038(3) 0.063(4) 0.038(3) 0.000 0.003(3) 0.000
C17 0.064(3) 0.084(4) 0.047(3) 0.015(3) 0.006(2) 0.003(3)
C18 0.087(6) 0.104(7) 0.035(4) 0.000 0.014(4) 0.000
C19 0.177(8) 0.072(5) 0.253(10) 0.052(6) -0.114(8) -0.050(5)

loop_
_atom_type_symbol
_atom_type_description
_atom_type_scat_dispersion_real
_atom_type_scat_dispersion_imag
_atom_type_scat_source
C C 0.0033 0.0016 'International Tables Vol C Tables 4.2.6.8 and 6.1.1.4'
H H 0.0000 0.0000 'International Tables Vol C Tables 4.2.6.8 and 6.1.1.4'
O O 0.0106 0.0060 'International Tables Vol C Tables 4.2.6.8 and 6.1.1.4'
Cl Cl 0.1484 0.1585 'International Tables Vol C Tables 4.2.6.8 and 6.1.1.4'
Ru Ru -1.2594 0.8363 'International Tables Vol C Tables 4.2.6.8 and 6.1.1.4'

loop_
_geom_angle_atom_site_label_1
_geom_angle_atom_site_label_2
_geom_angle_atom_site_label_3
_geom_angle
_geom_angle_site_symmetry_1
_geom_angle_site_symmetry_3
_geom_angle_publ_flag
O3 Ru1 O3 92.12(14) 7_565 . ?
O3 Ru1 O1 89.00(10) 7_565 7_565 ?
O3 Ru1 O1 177.36(10) . 7_565 ?
O3 Ru1 O1 177.36(10) 7_565 . ?
O3 Ru1 O1 89.00(10) . . ?
O1 Ru1 O1 89.77(14) 7_565 . ?
O3 Ru1 Ru2 88.41(7) 7_565 . ?
O3 Ru1 Ru2 88.41(7) . . ?
O1 Ru1 Ru2 89.23(7) 7_565 . ?
O1 Ru1 Ru2 89.23(7) . . ?
O3 Ru1 Cl1 89.95(7) 7_565 . ?
O3 Ru1 Cl1 89.95(7) . . ?
O1 Ru1 Cl1 92.44(7) 7_565 . ?
O1 Ru1 Cl1 92.44(7) . . ?
Ru2 Ru1 Cl1 177.64(4) . . ?
O4 Ru2 O4 90.03(14) . 7_565 ?
O4 Ru2 O2 179.00(10) . 7_565 ?
O4 Ru2 O2 88.97(10) 7_565 7_565 ?
O4 Ru2 O2 88.97(10) . . ?
O4 Ru2 O2 179.00(10) 7_565 . ?
O2 Ru2 O2 92.03(14) 7_565 . ?
O4 Ru2 Ru1 90.38(7) . . ?
O4 Ru2 Ru1 90.38(7) 7_565 . ?
O2 Ru2 Ru1 89.68(7) 7_565 . ?
O2 Ru2 Ru1 89.68(7) . . ?
O4 Ru2 O5 88.78(9) . . ?
O4 Ru2 O5 88.78(9) 7_565 . ?
O2 Ru2 O5 91.14(9) 7_565 . ?
O2 Ru2 O5 91.14(9) . . ?
Ru1 Ru2 O5 178.81(9) . . ?
C1 O1 Ru1 118.7(2) . . ?
C1 O2 Ru2 119.0(2) . . ?
C10 O3 Ru1 120.0(2) . . ?
C10 O4 Ru2 118.8(2) . . ?
O2 C1 O1 123.3(3) . . ?
O2 C1 C2 118.0(3) . . ?
O1 C1 C2 118.7(3) . . ?
C4 C2 C1 110.7(3) . . ?
C4 C2 C3 109.7(4) . . ?
C1 C2 C3 106.7(3) . . ?
C4 C2 C5 110.9(3) . . ?
C1 C2 C5 108.9(3) . . ?
C3 C2 C5 109.8(3) . . ?
C7 C5 C2 114.7(3) . . ?
C7 C6 C7 122.3(5) . 7_565 ?
C6 C7 C8 117.7(4) . . ?
C6 C7 C5 119.8(4) . . ?
C8 C7 C5 122.4(4) . . ?
C9 C8 C7 121.1(5) . . ?
C8 C9 C8 120.0(6) . 7_565 ?
O3 C10 O4 122.3(3) . . ?
O3 C10 C11 118.3(3) . . ?
O4 C10 C11 119.3(3) . . ?
C10 C11 C13 107.9(3) . . ?
C10 C11 C12 110.1(3) . . ?
C13 C11 C12 110.7(3) . . ?
C10 C11 C14 109.0(3) . . ?
C13 C11 C14 108.7(3) . . ?
C12 C11 C14 110.3(3) . . ?
C15 C14 C11 114.7(3) . . ?
C16 C15 C17 117.2(5) . . ?
C16 C15 C14 120.4(4) . . ?
C17 C15 C14 122.4(4) . . ?
C15 C16 C15 123.0(6) 7_565 . ?
C18 C17 C15 121.0(5) . . ?
C17 C18 C17 120.4(7) . 7_565 ?
Cl2 C19 Cl3 110.5(4) . . ?

loop_
_geom_bond_atom_site_label_1
_geom_bond_atom_site_label_2
_geom_bond_distance
_geom_bond_site_symmetry_2
_geom_bond_publ_flag
Ru1 O3 2.028(2) 7_565 ?
Ru1 O3 2.028(2) . ?
Ru1 O1 2.034(2) 7_565 ?
Ru1 O1 2.034(2) . ?
Ru1 Ru2 2.2768(6) . ?
Ru1 Cl1 2.4852(14) . ?
Ru2 O4 2.009(2) . ?
Ru2 O4 2.009(2) 7_565 ?
Ru2 O2 2.021(2) 7_565 ?
Ru2 O2 2.021(2) . ?
Ru2 O5 2.342(3) . ?
Cl2 C19 1.687(9) . ?
Cl3 C19 1.766(8) . ?
O1 C1 1.273(4) . ?
O2 C1 1.271(4) . ?
O3 C10 1.272(4) . ?
O4 C10 1.278(4) . ?
C1 C2 1.531(5) . ?
C2 C4 1.531(5) . ?
C2 C3 1.536(5) . ?
C2 C5 1.545(5) . ?
C5 C7 1.508(5) . ?
C6 C7 1.390(5) . ?
C6 C7 1.390(5) 7_565 ?
C7 C8 1.401(5) . ?
C8 C9 1.375(5) . ?
C9 C8 1.375(5) 7_565 ?
C10 C11 1.514(5) . ?
C11 C13 1.531(5) . ?
C11 C12 1.533(5) . ?
C11 C14 1.557(5) . ?
C14 C15 1.505(6) . ?
C15 C16 1.388(5) . ?
C15 C17 1.400(6) . ?
C16 C15 1.388(5) 7_565 ?
C17 C18 1.371(5) . ?
C18 C17 1.371(5) 7_565 ?

loop_
_geom_torsion_atom_site_label_1
_geom_torsion_atom_site_label_2
_geom_torsion_atom_site_label_3
_geom_torsion_atom_site_label_4
_geom_torsion
_geom_torsion_site_symmetry_1
_geom_torsion_site_symmetry_2
_geom_torsion_site_symmetry_3
_geom_torsion_site_symmetry_4
_geom_torsion_publ_flag
O3 Ru1 Ru2 O4 -91.10(10) 7_565 . . . ?
O3 Ru1 Ru2 O4 1.06(10) . . . . ?
O1 Ru1 Ru2 O4 179.88(10) 7_565 . . . ?
O1 Ru1 Ru2 O4 90.09(10) . . . . ?
Cl1 Ru1 Ru2 O4 -45.02(7) . . . . ?
O3 Ru1 Ru2 O4 -1.06(10) 7_565 . . 7_565 ?
O3 Ru1 Ru2 O4 91.10(10) . . . 7_565 ?
O1 Ru1 Ru2 O4 -90.09(10) 7_565 . . 7_565 ?
O1 Ru1 Ru2 O4 -179.88(10) . . . 7_565 ?
Cl1 Ru1 Ru2 O4 45.02(7) . . . 7_565 ?
O3 Ru1 Ru2 O2 87.90(10) 7_565 . . 7_565 ?
O3 Ru1 Ru2 O2 -179.94(9) . . . 7_565 ?
O1 Ru1 Ru2 O2 -1.13(10) 7_565 . . 7_565 ?
O1 Ru1 Ru2 O2 -90.91(9) . . . 7_565 ?
Cl1 Ru1 Ru2 O2 133.98(7) . . . 7_565 ?
O3 Ru1 Ru2 O2 179.94(9) 7_565 . . . ?
O3 Ru1 Ru2 O2 -87.90(10) . . . . ?
O1 Ru1 Ru2 O2 90.91(9) 7_565 . . . ?
O1 Ru1 Ru2 O2 1.13(10) . . . . ?
Cl1 Ru1 Ru2 O2 -133.98(7) . . . . ?
O3 Ru1 Ru2 O5 -46.08(7) 7_565 . . . ?
O3 Ru1 Ru2 O5 46.08(7) . . . . ?
O1 Ru1 Ru2 O5 -135.11(7) 7_565 . . . ?
O1 Ru1 Ru2 O5 135.11(7) . . . . ?
Cl1 Ru1 Ru2 O5 0.001(2) . . . . ?
O3 Ru1 O1 C1 -28(2) 7_565 . . . ?
O3 Ru1 O1 C1 87.5(3) . . . . ?
O1 Ru1 O1 C1 -90.2(3) 7_565 . . . ?
Ru2 Ru1 O1 C1 -1.0(2) . . . . ?
Cl1 Ru1 O1 C1 177.4(2) . . . . ?
O4 Ru2 O2 C1 -92.1(3) . . . . ?
O4 Ru2 O2 C1 -95(6) 7_565 . . . ?
O2 Ru2 O2 C1 88.0(3) 7_565 . . . ?
Ru1 Ru2 O2 C1 -1.7(2) . . . . ?
O5 Ru2 O2 C1 179.1(2) . . . . ?
O3 Ru1 O3 C10 86.6(3) 7_565 . . . ?
O1 Ru1 O3 C10 -28(2) 7_565 . . . ?
O1 Ru1 O3 C10 -91.0(3) . . . . ?
Ru2 Ru1 O3 C10 -1.7(2) . . . . ?
Cl1 Ru1 O3 C10 176.6(2) . . . . ?
O4 Ru2 O4 C10 -91.2(3) 7_565 . . . ?
O2 Ru2 O4 C10 -94(6) 7_565 . . . ?
O2 Ru2 O4 C10 88.9(3) . . . . ?
Ru1 Ru2 O4 C10 -0.8(2) . . . . ?
O5 Ru2 O4 C10 -180.0(3) . . . . ?
Ru2 O2 C1 O1 1.4(5) . . . . ?
Ru2 O2 C1 C2 -179.8(2) . . . . ?
Ru1 O1 C1 O2 -0.1(5) . . . . ?
Ru1 O1 C1 C2 -178.9(2) . . . . ?
O2 C1 C2 C4 177.1(3) . . . . ?
O1 C1 C2 C4 -4.0(5) . . . . ?
O2 C1 C2 C3 -63.5(4) . . . . ?
O1 C1 C2 C3 115.3(4) . . . . ?
O2 C1 C2 C5 54.9(4) . . . . ?
O1 C1 C2 C5 -126.2(4) . . . . ?
C4 C2 C5 C7 -63.7(4) . . . . ?
C1 C2 C5 C7 58.4(4) . . . . ?
C3 C2 C5 C7 174.9(3) . . . . ?
C7 C6 C7 C8 -2.9(7) 7_565 . . . ?
C7 C6 C7 C5 175.2(3) 7_565 . . . ?
C2 C5 C7 C6 -87.8(5) . . . . ?
C2 C5 C7 C8 90.2(4) . . . . ?
C6 C7 C8 C9 1.8(6) . . . . ?
C5 C7 C8 C9 -176.3(4) . . . . ?
C7 C8 C9 C8 -0.8(9) . . . 7_565 ?
Ru1 O3 C10 O4 1.6(5) . . . . ?
Ru1 O3 C10 C11 179.2(2) . . . . ?
Ru2 O4 C10 O3 -0.3(5) . . . . ?
Ru2 O4 C10 C11 -178.0(2) . . . . ?
O3 C10 C11 C13 -59.4(4) . . . . ?
O4 C10 C11 C13 118.3(4) . . . . ?
O3 C10 C11 C12 179.6(3) . . . . ?
O4 C10 C11 C12 -2.6(5) . . . . ?
O3 C10 C11 C14 58.5(4) . . . . ?
O4 C10 C11 C14 -123.8(4) . . . . ?
C10 C11 C14 C15 56.1(4) . . . . ?
C13 C11 C14 C15 173.5(3) . . . . ?
C12 C11 C14 C15 -65.0(4) . . . . ?
C11 C14 C15 C16 -87.2(5) . . . . ?
C11 C14 C15 C17 92.9(5) . . . . ?
C17 C15 C16 C15 -4.3(8) . . . 7_565 ?
C14 C15 C16 C15 175.8(3) . . . 7_565 ?
C16 C15 C17 C18 2.8(7) . . . . ?
C14 C15 C17 C18 -177.3(5) . . . . ?
C15 C17 C18 C17 -1.5(10) . . . 7_565 ?
